data_7000037
loop_
_publ_author_name
'Cokoja, Mirza'
'Gemel, Christian'
'Steinke, Tobias'
'Schroder, Felicitas'
'Fischer, Roland A.'

_publ_section_title
;
 Insertion reactions of GaCp*, InCp* and In[C(SiMe3)3] into the Ru-Cl
 bonds of [(p-cymene)RuIICl2]2 and [Cp*RuIICl]4.
;
_journal_issue 1
_journal_name_full 'Dalton transactions (Cambridge, England : 2003)'
_journal_page_first 44
_journal_page_last 54
_journal_paper_doi 10.1039/b411727a
_journal_year 2005
_chemical_formula_sum 'C60 H88 Cl2 Ga4 Ru2'
_chemical_formula_weight 1361.22
_chemical_name_systematic
;
?
;
_space_group_IT_number 19
_symmetry_cell_setting orthorhombic
_symmetry_space_group_name_Hall 'P 2ac 2ab'
_symmetry_space_group_name_H-M 'P 21 21 21'
_atom_sites_solution_hydrogens geom
_atom_sites_solution_primary direct
_atom_sites_solution_secondary difmap
_audit_creation_method SHELXL-97
_cell_angle_alpha 90.00
_cell_angle_beta 90.00
_cell_angle_gamma 90.00
_cell_formula_units_Z 4
_cell_length_a 13.691(2)
_cell_length_b 19.901(4)
_cell_length_c 23.582(4)
_cell_measurement_reflns_used 9795
_cell_measurement_temperature 213(2)
_cell_measurement_theta_max 25.03
_cell_measurement_theta_min 2.79
_cell_volume 6425.3(19)
_computing_cell_refinement SMART
_computing_data_collection SMART
_computing_data_reduction SAINT
_computing_molecular_graphics 'Bruker SHELXTL'
_computing_publication_material 'Bruker SHELXTL'
_computing_structure_refinement 'SHELXL-97 (Sheldrick, 1997)'
_computing_structure_solution 'SHELXS-97 (Sheldrick, 1990)'
_diffrn_ambient_temperature 213(2)
_diffrn_measured_fraction_theta_full 0.992
_diffrn_measured_fraction_theta_max 0.992
_diffrn_measurement_device_type 'Bruker CCD 1000'
_diffrn_measurement_method '\w scans'
_diffrn_radiation_monochromator graphite
_diffrn_radiation_source 'fine-focus sealed tube'
_diffrn_radiation_type MoK\a
_diffrn_radiation_wavelength 0.71073
_diffrn_reflns_av_R_equivalents 0.0577
_diffrn_reflns_av_sigmaI/netI 0.0594
_diffrn_reflns_limit_h_max 16
_diffrn_reflns_limit_h_min -16
_diffrn_reflns_limit_k_max 20
_diffrn_reflns_limit_k_min -23
_diffrn_reflns_limit_l_max 28
_diffrn_reflns_limit_l_min -27
_diffrn_reflns_number 35966
_diffrn_reflns_theta_full 25.03
_diffrn_reflns_theta_max 25.03
_diffrn_reflns_theta_min 2.79
_exptl_absorpt_coefficient_mu 2.228
_exptl_absorpt_correction_T_max 1.000
_exptl_absorpt_correction_T_min 0.316
_exptl_absorpt_correction_type empirical
_exptl_crystal_colour red
_exptl_crystal_density_diffrn 1.407
_exptl_crystal_density_method 'not measured'
_exptl_crystal_description cubes
_exptl_crystal_F_000 2776
_exptl_crystal_size_max 0.20
_exptl_crystal_size_mid 0.20
_exptl_crystal_size_min 0.20
_refine_diff_density_max 0.465
_refine_diff_density_min -1.184
_refine_diff_density_rms 0.084
_refine_ls_abs_structure_details 'Flack H D (1983), Acta Cryst. A39, 876-881'
_refine_ls_abs_structure_Flack 0.025(8)
_refine_ls_extinction_method none
_refine_ls_goodness_of_fit_ref 1.002
_refine_ls_hydrogen_treatment mixed
_refine_ls_matrix_type full
_refine_ls_number_parameters 613
_refine_ls_number_reflns 11261
_refine_ls_number_restraints 0
_refine_ls_restrained_S_all 1.002
_refine_ls_R_factor_all 0.0424
_refine_ls_R_factor_gt 0.0326
_refine_ls_shift/su_max 0.001
_refine_ls_shift/su_mean 0.000
_refine_ls_structure_factor_coef Fsqd
_refine_ls_weighting_details 'calc w=1/[\s^2^(Fo^2^)+(0.0331P)^2^+0.0000P] where P=(Fo^2^+2Fc^2^)/3'
_refine_ls_weighting_scheme calc
_refine_ls_wR_factor_gt 0.0726
_refine_ls_wR_factor_ref 0.0769
_reflns_number_gt 9795
_reflns_number_total 11261
_reflns_threshold_expression >2sigma(I)
_cod_data_source_file b411727a.txt
_cod_data_source_block 1
_cod_original_sg_symbol_H-M P2(1)2(1)2(1)
_cod_database_code 7000037

loop_
_symmetry_equiv_pos_as_xyz
'x, y, z'
'-x+1/2, -y, z+1/2'
'-x, y+1/2, -z+1/2'
'x+1/2, -y+1/2, -z'

loop_
_atom_site_label
_atom_site_type_symbol
_atom_site_fract_x
_atom_site_fract_y
_atom_site_fract_z
_atom_site_U_iso_or_equiv
_atom_site_adp_type
_atom_site_occupancy
_atom_site_symmetry_multiplicity
_atom_site_calc_flag
_atom_site_refinement_flags
_atom_site_disorder_assembly
_atom_site_disorder_group
Ru1 Ru 0.20291(3) 0.291002(18) 0.179843(14) 0.01980(9) Uani 1 1 d . . .
Ru2 Ru 0.15301(3) 0.297003(18) 0.310039(14) 0.01895(9) Uani 1 1 d . . .
Ga1 Ga 0.23264(4) 0.17170(2) 0.17867(2) 0.02216(12) Uani 1 1 d . . .
Ga2 Ga 0.19019(4) 0.18095(2) 0.32686(2) 0.02296(12) Uani 1 1 d . . .
Ga3 Ga 0.05721(4) 0.24723(2) 0.23082(2) 0.02082(12) Uani 1 1 d . . .
Ga4 Ga 0.31413(4) 0.28477(3) 0.26286(2) 0.02457(13) Uani 1 1 d . . .
Cl1 Cl 0.33886(9) 0.14865(6) 0.27148(5) 0.0305(3) Uani 1 1 d . . .
Cl2 Cl 0.10457(9) 0.11524(5) 0.23724(5) 0.0260(3) Uani 1 1 d . . .
C1 C 0.1991(4) 0.2934(2) 0.08389(18) 0.0280(11) Uani 1 1 d . . .
C2 C 0.2953(4) 0.3056(3) 0.10410(18) 0.0283(11) Uani 1 1 d . . .
H2A H 0.3474 0.2726 0.0957 0.034 Uiso 1 1 calc R . .
C3 C 0.3160(4) 0.3598(2) 0.1407(2) 0.0328(12) Uani 1 1 d . . .
H3A H 0.3815 0.3632 0.1583 0.039 Uiso 1 1 calc R . .
C4 C 0.2404(4) 0.4018(2) 0.1599(2) 0.0323(13) Uani 1 1 d . . .
C5 C 0.1438(4) 0.3881(2) 0.1420(2) 0.0290(12) Uani 1 1 d . . .
H5A H 0.0889 0.4112 0.1612 0.035 Uiso 1 1 calc R . .
C6 C 0.1232(4) 0.3353(2) 0.10404(19) 0.0258(11) Uani 1 1 d . . .
H6A H 0.0544 0.3225 0.0970 0.031 Uiso 1 1 calc R . .
C7 C 0.1851(4) 0.2427(2) 0.03647(18) 0.0286(12) Uani 1 1 d . . .
H7A H 0.2294 0.2044 0.0438 0.034 Uiso 1 1 calc R . .
C8 C 0.2621(5) 0.4634(3) 0.1947(2) 0.0460(15) Uani 1 1 d . . .
H8A H 0.2746 0.5011 0.1697 0.069 Uiso 1 1 calc R . .
H8B H 0.3192 0.4553 0.2181 0.069 Uiso 1 1 calc R . .
H8C H 0.2066 0.4736 0.2188 0.069 Uiso 1 1 calc R . .
C9 C 0.2175(5) 0.2764(3) -0.0196(2) 0.0552(18) Uani 1 1 d . . .
H9A H 0.2090 0.2451 -0.0507 0.083 Uiso 1 1 calc R . .
H9B H 0.2857 0.2892 -0.0169 0.083 Uiso 1 1 calc R . .
H9C H 0.1781 0.3161 -0.0263 0.083 Uiso 1 1 calc R . .
C10 C 0.0815(4) 0.2151(3) 0.0315(2) 0.0465(15) Uani 1 1 d . . .
H10A H 0.0627 0.1943 0.0670 0.070 Uiso 1 1 calc R . .
H10B H 0.0791 0.1819 0.0014 0.070 Uiso 1 1 calc R . .
H10C H 0.0368 0.2515 0.0228 0.070 Uiso 1 1 calc R . .
C11 C 0.1470(4) 0.3186(2) 0.40473(19) 0.0264(11) Uani 1 1 d . . .
C12 C 0.0524(3) 0.3026(2) 0.38297(19) 0.0252(11) Uani 1 1 d . . .
H12A H 0.0191 0.2613 0.3961 0.030 Uiso 1 1 calc R . .
C13 C 0.0097(4) 0.3410(2) 0.3401(2) 0.0289(12) Uani 1 1 d . . .
H13A H -0.0519 0.3253 0.3226 0.035 Uiso 1 1 calc R . .
C14 C 0.0604(4) 0.3945(2) 0.3149(2) 0.0309(12) Uani 1 1 d . . .
C15 C 0.1578(4) 0.4078(2) 0.3337(2) 0.0296(12) Uani 1 1 d . . .
H15A H 0.1995 0.4387 0.3115 0.036 Uiso 1 1 calc R . .
C16 C 0.1990(4) 0.3711(2) 0.3781(2) 0.0284(11) Uani 1 1 d . . .
H16A H 0.2693 0.3767 0.3865 0.034 Uiso 1 1 calc R . .
C17 C 0.1827(4) 0.2838(3) 0.45897(19) 0.0344(12) Uani 1 1 d . . .
H17A H 0.1665 0.2354 0.4563 0.041 Uiso 1 1 calc R . .
C18 C 0.0112(4) 0.4399(3) 0.2719(2) 0.0397(14) Uani 1 1 d . . .
H18A H -0.0210 0.4766 0.2915 0.060 Uiso 1 1 calc R . .
H18B H -0.0368 0.4143 0.2507 0.060 Uiso 1 1 calc R . .
H18C H 0.0598 0.4578 0.2461 0.060 Uiso 1 1 calc R . .
C19 C 0.2898(4) 0.2903(4) 0.4699(2) 0.0538(16) Uani 1 1 d . . .
H19A H 0.3259 0.2712 0.4384 0.081 Uiso 1 1 calc R . .
H19B H 0.3064 0.2665 0.5045 0.081 Uiso 1 1 calc R . .
H19C H 0.3066 0.3374 0.4740 0.081 Uiso 1 1 calc R . .
C20 C 0.1229(5) 0.3146(4) 0.5086(2) 0.063(2) Uani 1 1 d . . .
H20A H 0.1431 0.2942 0.5440 0.094 Uiso 1 1 calc R . .
H20B H 0.0539 0.3062 0.5024 0.094 Uiso 1 1 calc R . .
H20C H 0.1343 0.3627 0.5102 0.094 Uiso 1 1 calc R . .
C21 C 0.2798(4) 0.0889(2) 0.13399(19) 0.0275(12) Uani 1 1 d . . .
C22 C 0.2051(4) 0.0682(2) 0.0903(2) 0.0304(12) Uani 1 1 d . . .
C23 C 0.2441(4) 0.0767(2) 0.0380(2) 0.0309(12) Uani 1 1 d . . .
C24 C 0.3439(4) 0.1026(3) 0.0434(2) 0.0324(12) Uani 1 1 d . . .
C25 C 0.3656(4) 0.1103(3) 0.0995(2) 0.0333(13) Uani 1 1 d . . .
C26 C 0.3038(4) 0.0304(2) 0.1742(2) 0.0375(13) Uani 1 1 d . . .
H26A H 0.3257 -0.0080 0.1523 0.056 Uiso 1 1 calc R . .
H26B H 0.2458 0.0182 0.1955 0.056 Uiso 1 1 calc R . .
H26C H 0.3550 0.0440 0.2002 0.056 Uiso 1 1 calc R . .
C27 C 0.1071(4) 0.0387(3) 0.1040(3) 0.0460(15) Uani 1 1 d . . .
H27A H 0.0719 0.0297 0.0692 0.069 Uiso 1 1 calc R . .
H27B H 0.0702 0.0703 0.1269 0.069 Uiso 1 1 calc R . .
H27C H 0.1158 -0.0028 0.1249 0.069 Uiso 1 1 calc R . .
C28 C 0.1979(5) 0.0623(3) -0.0183(2) 0.0471(16) Uani 1 1 d . . .
H28A H 0.1321 0.0457 -0.0126 0.071 Uiso 1 1 calc R . .
H28B H 0.2361 0.0288 -0.0383 0.071 Uiso 1 1 calc R . .
H28C H 0.1957 0.1033 -0.0406 0.071 Uiso 1 1 calc R . .
C29 C 0.4095(5) 0.1154(4) -0.0067(2) 0.0557(18) Uani 1 1 d . . .
H29A H 0.4720 0.1321 0.0065 0.084 Uiso 1 1 calc R . .
H29B H 0.3795 0.1485 -0.0314 0.084 Uiso 1 1 calc R . .
H29C H 0.4192 0.0738 -0.0274 0.084 Uiso 1 1 calc R . .
C30 C 0.4584(4) 0.1352(3) 0.1243(2) 0.0478(16) Uani 1 1 d . . .
H30A H 0.5037 0.1463 0.0941 0.072 Uiso 1 1 calc R . .
H30B H 0.4866 0.1007 0.1482 0.072 Uiso 1 1 calc R . .
H30C H 0.4455 0.1750 0.1468 0.072 Uiso 1 1 calc R . .
C31 C 0.1891(4) 0.1000(2) 0.3813(2) 0.0300(12) Uani 1 1 d . . .
C32 C 0.2689(4) 0.1074(2) 0.4235(2) 0.0333(13) Uani 1 1 d . . .
C33 C 0.2282(5) 0.1139(3) 0.4758(2) 0.0416(15) Uani 1 1 d . . .
C34 C 0.1219(5) 0.1121(3) 0.4707(2) 0.0456(16) Uani 1 1 d . . .
C35 C 0.0975(4) 0.1047(3) 0.4154(2) 0.0379(14) Uani 1 1 d . . .
C36 C 0.1974(5) 0.0332(2) 0.3471(2) 0.0434(15) Uani 1 1 d . . .
H36A H 0.1971 -0.0045 0.3731 0.065 Uiso 1 1 calc R . .
H36B H 0.2577 0.0332 0.3256 0.065 Uiso 1 1 calc R . .
H36C H 0.1424 0.0294 0.3213 0.065 Uiso 1 1 calc R . .
C37 C 0.3778(5) 0.1002(3) 0.4107(3) 0.0517(17) Uani 1 1 d . . .
H37A H 0.4151 0.1069 0.4453 0.078 Uiso 1 1 calc R . .
H37B H 0.3970 0.1336 0.3829 0.078 Uiso 1 1 calc R . .
H37C H 0.3906 0.0556 0.3958 0.078 Uiso 1 1 calc R . .
C38 C 0.2798(6) 0.1192(3) 0.5324(2) 0.062(2) Uani 1 1 d . . .
H38A H 0.3499 0.1193 0.5263 0.093 Uiso 1 1 calc R . .
H38B H 0.2620 0.0812 0.5560 0.093 Uiso 1 1 calc R . .
H38C H 0.2607 0.1606 0.5511 0.093 Uiso 1 1 calc R . .
C39 C 0.0534(6) 0.1179(4) 0.5199(3) 0.073(2) Uani 1 1 d . . .
H39A H -0.0134 0.1156 0.5064 0.110 Uiso 1 1 calc R . .
H39B H 0.0639 0.1605 0.5389 0.110 Uiso 1 1 calc R . .
H39C H 0.0654 0.0814 0.5462 0.110 Uiso 1 1 calc R . .
C40 C -0.0003(5) 0.0988(4) 0.3904(3) 0.064(2) Uani 1 1 d . . .
H40A H -0.0492 0.1035 0.4199 0.096 Uiso 1 1 calc R . .
H40B H -0.0070 0.0552 0.3724 0.096 Uiso 1 1 calc R . .
H40C H -0.0093 0.1339 0.3623 0.096 Uiso 1 1 calc R . .
C41 C -0.0905(3) 0.2295(2) 0.2108(2) 0.0258(11) Uani 1 1 d . . .
C42 C -0.1322(3) 0.2981(3) 0.2134(2) 0.0299(11) Uani 1 1 d . . .
C43 C -0.1851(4) 0.3038(3) 0.2627(2) 0.0297(11) Uani 1 1 d . . .
C44 C -0.1840(4) 0.2407(3) 0.29198(19) 0.0292(12) Uani 1 1 d . . .
C45 C -0.1331(4) 0.1955(2) 0.2607(2) 0.0292(11) Uani 1 1 d . . .
C46 C -0.0976(4) 0.1935(3) 0.1537(2) 0.0403(14) Uani 1 1 d . . .
H46A H -0.1656 0.1854 0.1446 0.060 Uiso 1 1 calc R . .
H46B H -0.0631 0.1510 0.1558 0.060 Uiso 1 1 calc R . .
H46C H -0.0684 0.2213 0.1244 0.060 Uiso 1 1 calc R . .
C47 C -0.1222(4) 0.3479(3) 0.1668(2) 0.0427(14) Uani 1 1 d . . .
H47A H -0.1549 0.3893 0.1774 0.064 Uiso 1 1 calc R . .
H47B H -0.1517 0.3301 0.1325 0.064 Uiso 1 1 calc R . .
H47C H -0.0536 0.3569 0.1600 0.064 Uiso 1 1 calc R . .
C48 C -0.2393(4) 0.3655(3) 0.2833(3) 0.0497(17) Uani 1 1 d . . .
H48A H -0.2292 0.4021 0.2567 0.075 Uiso 1 1 calc R . .
H48B H -0.2147 0.3784 0.3203 0.075 Uiso 1 1 calc R . .
H48C H -0.3085 0.3556 0.2860 0.075 Uiso 1 1 calc R . .
C49 C -0.2335(4) 0.2287(3) 0.3475(2) 0.0477(16) Uani 1 1 d . . .
H49A H -0.2235 0.1824 0.3590 0.072 Uiso 1 1 calc R . .
H49B H -0.3028 0.2374 0.3436 0.072 Uiso 1 1 calc R . .
H49C H -0.2061 0.2586 0.3759 0.072 Uiso 1 1 calc R . .
C50 C -0.1380(4) 0.1196(2) 0.2664(3) 0.0421(14) Uani 1 1 d . . .
H50A H -0.1690 0.1080 0.3021 0.063 Uiso 1 1 calc R . .
H50B H -0.0724 0.1012 0.2655 0.063 Uiso 1 1 calc R . .
H50C H -0.1757 0.1011 0.2353 0.063 Uiso 1 1 calc R . .
C51 C 0.4595(4) 0.3078(3) 0.2845(2) 0.0382(14) Uani 1 1 d . . .
C52 C 0.5222(4) 0.2785(4) 0.2393(2) 0.0542(19) Uani 1 1 d . . .
C53 C 0.5461(5) 0.3295(5) 0.2026(3) 0.071(3) Uani 1 1 d . . .
C54 C 0.5115(5) 0.3922(4) 0.2244(3) 0.064(2) Uani 1 1 d . . .
C55 C 0.4635(4) 0.3816(3) 0.2737(3) 0.0475(16) Uani 1 1 d . . .
C56 C 0.4780(4) 0.2845(3) 0.3450(2) 0.0436(14) Uani 1 1 d . . .
H56A H 0.5448 0.2949 0.3556 0.065 Uiso 1 1 calc R . .
H56B H 0.4675 0.2364 0.3475 0.065 Uiso 1 1 calc R . .
H56C H 0.4334 0.3074 0.3705 0.065 Uiso 1 1 calc R . .
C57 C 0.5645(5) 0.2084(4) 0.2412(3) 0.081(3) Uani 1 1 d . . .
H57A H 0.6032 0.2005 0.2074 0.121 Uiso 1 1 calc R . .
H57B H 0.5119 0.1758 0.2430 0.121 Uiso 1 1 calc R . .
H57C H 0.6056 0.2038 0.2745 0.121 Uiso 1 1 calc R . .
C58 C 0.6052(6) 0.3230(6) 0.1472(3) 0.117(4) Uani 1 1 d . . .
H58A H 0.6208 0.2761 0.1405 0.176 Uiso 1 1 calc R . .
H58B H 0.6651 0.3487 0.1504 0.176 Uiso 1 1 calc R . .
H58C H 0.5668 0.3401 0.1158 0.176 Uiso 1 1 calc R . .
C59 C 0.5302(6) 0.4600(5) 0.1975(4) 0.110(4) Uani 1 1 d . . .
H59A H 0.4994 0.4948 0.2201 0.166 Uiso 1 1 calc R . .
H59B H 0.5033 0.4606 0.1595 0.166 Uiso 1 1 calc R . .
H59C H 0.6000 0.4682 0.1957 0.166 Uiso 1 1 calc R . .
C60 C 0.4278(5) 0.4327(3) 0.3157(3) 0.0561(17) Uani 1 1 d . . .
H60A H 0.4373 0.4775 0.3003 0.084 Uiso 1 1 calc R . .
H60B H 0.4643 0.4283 0.3507 0.084 Uiso 1 1 calc R . .
H60C H 0.3589 0.4254 0.3230 0.084 Uiso 1 1 calc R . .

loop_
_atom_site_aniso_label
_atom_site_aniso_U_11
_atom_site_aniso_U_22
_atom_site_aniso_U_33
_atom_site_aniso_U_23
_atom_site_aniso_U_13
_atom_site_aniso_U_12
Ru1 0.0276(2) 0.01379(17) 0.01807(17) 0.00060(15) -0.00017(16) -0.00214(16)
Ru2 0.0244(2) 0.01337(17) 0.01907(17) -0.00201(16) 0.00028(15) -0.00085(15)
Ga1 0.0309(3) 0.0158(2) 0.0198(2) -0.0002(2) 0.0023(2) 0.0017(2)
Ga2 0.0312(3) 0.0160(2) 0.0217(2) 0.0016(2) 0.0022(2) 0.0037(2)
Ga3 0.0246(3) 0.0173(2) 0.0206(2) -0.0016(2) -0.0006(2) -0.0009(2)
Ga4 0.0236(3) 0.0286(3) 0.0215(2) -0.0018(2) 0.0001(2) -0.0049(2)
Cl1 0.0305(7) 0.0321(7) 0.0289(6) -0.0009(5) 0.0004(6) 0.0095(5)
Cl2 0.0324(7) 0.0179(5) 0.0279(6) 0.0008(5) 0.0047(6) -0.0013(5)
C1 0.045(3) 0.020(2) 0.019(2) 0.007(2) 0.004(2) -0.001(3)
C2 0.032(3) 0.034(3) 0.020(2) 0.007(2) 0.003(2) -0.003(2)
C3 0.042(3) 0.026(3) 0.030(3) 0.010(2) -0.001(3) -0.009(2)
C4 0.048(3) 0.016(2) 0.032(3) 0.010(2) 0.003(3) -0.011(2)
C5 0.046(3) 0.018(2) 0.024(2) 0.005(2) 0.004(2) -0.001(2)
C6 0.034(3) 0.021(3) 0.022(2) 0.004(2) 0.004(2) 0.001(2)
C7 0.047(3) 0.019(2) 0.020(2) -0.004(2) -0.001(2) 0.003(2)
C8 0.076(4) 0.024(3) 0.038(3) -0.004(3) 0.002(3) -0.015(3)
C9 0.082(5) 0.057(4) 0.026(3) 0.005(3) 0.011(3) -0.007(4)
C10 0.055(4) 0.043(3) 0.042(3) -0.017(3) -0.006(3) -0.001(3)
C11 0.037(3) 0.021(2) 0.021(2) -0.005(2) 0.004(2) -0.004(2)
C12 0.027(3) 0.021(3) 0.027(2) -0.009(2) 0.009(2) 0.001(2)
C13 0.031(3) 0.030(3) 0.026(3) -0.010(2) -0.001(2) 0.007(2)
C14 0.044(3) 0.021(2) 0.028(3) -0.012(2) 0.002(3) 0.006(2)
C15 0.047(3) 0.018(2) 0.024(2) -0.006(2) 0.008(2) -0.008(2)
C16 0.031(3) 0.025(3) 0.029(3) -0.007(2) -0.001(2) 0.002(2)
C17 0.044(3) 0.035(3) 0.024(2) 0.002(2) 0.000(2) 0.002(3)
C18 0.053(4) 0.022(3) 0.044(3) 0.002(2) -0.005(3) 0.016(3)
C19 0.052(4) 0.064(4) 0.045(3) 0.013(3) -0.010(3) 0.000(4)
C20 0.077(5) 0.087(6) 0.024(3) -0.004(3) 0.005(3) 0.016(4)
C21 0.041(3) 0.022(2) 0.019(2) 0.001(2) 0.003(2) -0.003(2)
C22 0.046(3) 0.017(2) 0.028(3) -0.005(2) 0.002(2) 0.003(2)
C23 0.049(4) 0.020(2) 0.024(2) -0.006(2) 0.000(3) 0.005(2)
C24 0.038(3) 0.032(3) 0.028(3) -0.002(2) 0.011(2) 0.006(2)
C25 0.040(3) 0.028(3) 0.032(3) -0.005(2) 0.006(2) 0.008(2)
C26 0.060(4) 0.024(3) 0.029(3) 0.000(2) 0.003(3) 0.012(3)
C27 0.054(4) 0.042(3) 0.042(3) -0.012(3) 0.016(3) -0.019(3)
C28 0.071(4) 0.038(3) 0.032(3) -0.006(3) -0.001(3) -0.001(3)
C29 0.068(5) 0.066(5) 0.033(3) 0.001(3) 0.013(3) -0.005(4)
C30 0.035(3) 0.068(4) 0.041(3) -0.007(3) 0.007(3) -0.001(3)
C31 0.051(3) 0.017(2) 0.022(2) 0.004(2) -0.004(2) 0.005(2)
C32 0.056(4) 0.017(2) 0.028(3) 0.006(2) -0.006(3) 0.008(2)
C33 0.076(5) 0.025(3) 0.024(3) 0.003(2) -0.009(3) 0.006(3)
C34 0.070(5) 0.032(3) 0.034(3) 0.008(3) 0.010(3) 0.003(3)
C35 0.049(4) 0.031(3) 0.034(3) 0.011(3) 0.005(3) -0.004(3)
C36 0.082(5) 0.018(3) 0.029(3) 0.006(2) -0.012(3) -0.002(3)
C37 0.056(4) 0.051(4) 0.047(4) 0.006(3) -0.014(3) 0.013(3)
C38 0.105(6) 0.054(4) 0.028(3) -0.005(3) -0.017(4) 0.003(4)
C39 0.097(6) 0.080(5) 0.043(4) 0.000(4) 0.030(4) -0.002(5)
C40 0.058(5) 0.074(5) 0.060(4) 0.018(4) 0.008(4) -0.020(4)
C41 0.023(3) 0.022(3) 0.032(3) -0.003(2) -0.002(2) 0.003(2)
C42 0.027(3) 0.028(3) 0.034(3) 0.000(2) -0.005(2) 0.005(2)
C43 0.026(3) 0.032(3) 0.031(3) -0.011(2) -0.007(2) 0.004(2)
C44 0.023(3) 0.038(3) 0.026(2) -0.003(2) -0.005(2) 0.002(2)
C45 0.022(3) 0.029(3) 0.037(3) 0.001(2) -0.004(2) -0.004(2)
C46 0.036(3) 0.045(4) 0.039(3) -0.016(3) -0.005(3) 0.003(3)
C47 0.040(3) 0.037(3) 0.051(4) 0.012(3) -0.009(3) 0.008(3)
C48 0.042(4) 0.053(4) 0.055(4) -0.025(3) -0.006(3) 0.015(3)
C49 0.042(4) 0.064(4) 0.037(3) -0.004(3) 0.007(3) 0.005(3)
C50 0.037(3) 0.025(3) 0.064(4) 0.005(3) -0.006(3) -0.008(2)
C51 0.031(3) 0.052(4) 0.032(3) -0.005(3) -0.003(2) -0.010(3)
C52 0.026(3) 0.098(6) 0.038(3) -0.030(4) 0.001(3) -0.014(4)
C53 0.036(4) 0.137(8) 0.039(4) -0.019(4) 0.011(3) -0.045(5)
C54 0.045(4) 0.103(6) 0.044(4) 0.013(4) -0.011(3) -0.044(4)
C55 0.039(4) 0.058(4) 0.045(3) 0.004(3) -0.006(3) -0.025(3)
C56 0.035(3) 0.059(4) 0.037(3) -0.008(3) -0.007(2) -0.006(3)
C57 0.037(4) 0.120(7) 0.086(5) -0.070(5) -0.001(4) 0.003(5)
C58 0.060(5) 0.240(14) 0.052(4) -0.026(7) 0.018(4) -0.058(7)
C59 0.085(6) 0.164(10) 0.082(6) 0.049(6) -0.021(5) -0.092(7)
C60 0.051(4) 0.050(4) 0.067(4) -0.007(4) -0.007(4) -0.021(3)

loop_
_atom_type_symbol
_atom_type_description
_atom_type_scat_dispersion_real
_atom_type_scat_dispersion_imag
_atom_type_scat_source
C C 0.0033 0.0016 'International Tables Vol C Tables 4.2.6.8 and 6.1.1.4'
H H 0.0000 0.0000 'International Tables Vol C Tables 4.2.6.8 and 6.1.1.4'
Cl Cl 0.1484 0.1585 'International Tables Vol C Tables 4.2.6.8 and 6.1.1.4'
Ga Ga 0.2307 1.6083 'International Tables Vol C Tables 4.2.6.8 and 6.1.1.4'
Ru Ru -1.2594 0.8363 'International Tables Vol C Tables 4.2.6.8 and 6.1.1.4'

loop_
_geom_angle_atom_site_label_1
_geom_angle_atom_site_label_2
_geom_angle_atom_site_label_3
_geom_angle
_geom_angle_site_symmetry_1
_geom_angle_site_symmetry_3
_geom_angle_publ_flag
C2 Ru1 C3 36.72(18) . . ?
C2 Ru1 C1 37.07(18) . . ?
C3 Ru1 C1 66.16(18) . . ?
C2 Ru1 C6 65.64(18) . . ?
C3 Ru1 C6 76.87(19) . . ?
C1 Ru1 C6 36.35(17) . . ?
C2 Ru1 C5 76.98(19) . . ?
C3 Ru1 C5 64.53(19) . . ?
C1 Ru1 C5 65.34(17) . . ?
C6 Ru1 C5 36.09(17) . . ?
C2 Ru1 C4 65.33(18) . . ?
C3 Ru1 C4 35.76(19) . . ?
C1 Ru1 C4 77.44(17) . . ?
C6 Ru1 C4 64.96(18) . . ?
C5 Ru1 C4 35.90(19) . . ?
C2 Ru1 Ga1 91.38(13) . . ?
C3 Ru1 Ga1 118.41(14) . . ?
C1 Ru1 Ga1 90.74(12) . . ?
C6 Ru1 Ga1 117.05(12) . . ?
C5 Ru1 Ga1 153.14(13) . . ?
C4 Ru1 Ga1 154.16(14) . . ?
C2 Ru1 Ga4 107.03(13) . . ?
C3 Ru1 Ga4 86.11(13) . . ?
C1 Ru1 Ga4 143.44(13) . . ?
C6 Ru1 Ga4 159.05(13) . . ?
C5 Ru1 Ga4 124.67(13) . . ?
C4 Ru1 Ga4 94.10(13) . . ?
Ga1 Ru1 Ga4 81.73(2) . . ?
C2 Ru1 Ga3 153.76(13) . . ?
C3 Ru1 Ga3 163.29(14) . . ?
C1 Ru1 Ga3 118.15(13) . . ?
C6 Ru1 Ga3 97.54(13) . . ?
C5 Ru1 Ga3 101.64(14) . . ?
C4 Ru1 Ga3 127.62(14) . . ?
Ga1 Ru1 Ga3 78.22(2) . . ?
Ga4 Ru1 Ga3 95.35(2) . . ?
C2 Ru1 Ru2 155.28(13) . . ?
C3 Ru1 Ru2 121.55(13) . . ?
C1 Ru1 Ru2 165.73(13) . . ?
C6 Ru1 Ru2 130.42(12) . . ?
C5 Ru1 Ru2 105.82(12) . . ?
C4 Ru1 Ru2 102.12(13) . . ?
Ga1 Ru1 Ru2 94.889(17) . . ?
Ga4 Ru1 Ru2 50.653(18) . . ?
Ga3 Ru1 Ru2 50.774(15) . . ?
C12 Ru2 C13 36.35(17) . . ?
C12 Ru2 C16 65.72(18) . . ?
C13 Ru2 C16 76.53(19) . . ?
C12 Ru2 C15 77.14(17) . . ?
C13 Ru2 C15 64.70(19) . . ?
C16 Ru2 C15 35.77(17) . . ?
C12 Ru2 C11 37.15(18) . . ?
C13 Ru2 C11 65.65(18) . . ?
C16 Ru2 C11 36.18(17) . . ?
C15 Ru2 C11 64.97(17) . . ?
C12 Ru2 C14 65.05(18) . . ?
C13 Ru2 C14 35.63(18) . . ?
C16 Ru2 C14 64.75(18) . . ?
C15 Ru2 C14 36.23(18) . . ?
C11 Ru2 C14 76.94(18) . . ?
C12 Ru2 Ga2 93.01(13) . . ?
C13 Ru2 Ga2 120.34(13) . . ?
C16 Ru2 Ga2 116.76(13) . . ?
C15 Ru2 Ga2 152.46(13) . . ?
C11 Ru2 Ga2 91.58(12) . . ?
C14 Ru2 Ga2 155.95(13) . . ?
C12 Ru2 Ga4 155.38(13) . . ?
C13 Ru2 Ga4 161.60(13) . . ?
C16 Ru2 Ga4 97.72(14) . . ?
C15 Ru2 Ga4 100.34(13) . . ?
C11 Ru2 Ga4 119.37(13) . . ?
C14 Ru2 Ga4 126.11(13) . . ?
Ga2 Ru2 Ga4 77.94(2) . . ?
C12 Ru2 Ga3 106.04(12) . . ?
C13 Ru2 Ga3 86.13(12) . . ?
C16 Ru2 Ga3 159.41(13) . . ?
C15 Ru2 Ga3 125.80(13) . . ?
C11 Ru2 Ga3 142.47(13) . . ?
C14 Ru2 Ga3 94.68(13) . . ?
Ga2 Ru2 Ga3 81.53(2) . . ?
Ga4 Ru2 Ga3 95.33(2) . . ?
C12 Ru2 Ru1 153.87(13) . . ?
C13 Ru2 Ru1 120.58(12) . . ?
C16 Ru2 Ru1 130.88(13) . . ?
C15 Ru2 Ru1 105.65(12) . . ?
C11 Ru2 Ru1 166.45(13) . . ?
C14 Ru2 Ru1 101.42(12) . . ?
Ga2 Ru2 Ru1 94.517(18) . . ?
Ga4 Ru2 Ru1 50.677(15) . . ?
Ga3 Ru2 Ru1 50.725(17) . . ?
C21 Ga1 Ru1 147.92(13) . . ?
C21 Ga1 Cl2 98.22(14) . . ?
Ru1 Ga1 Cl2 108.56(3) . . ?
C21 Ga1 Cl1 96.38(14) . . ?
Ru1 Ga1 Cl1 104.61(3) . . ?
Cl2 Ga1 Cl1 81.48(4) . . ?
C31 Ga2 Ru2 148.76(14) . . ?
C31 Ga2 Cl1 97.48(16) . . ?
Ru2 Ga2 Cl1 109.49(4) . . ?
C31 Ga2 Cl2 95.93(14) . . ?
Ru2 Ga2 Cl2 103.92(3) . . ?
Cl1 Ga2 Cl2 79.83(4) . . ?
C41 Ga3 Ru1 136.10(13) . . ?
C41 Ga3 Ru2 137.80(13) . . ?
Ru1 Ga3 Ru2 78.50(2) . . ?
C41 Ga3 Cl2 94.60(13) . . ?
Ru1 Ga3 Cl2 100.06(3) . . ?
Ru2 Ga3 Cl2 102.58(3) . . ?
C51 Ga4 Ru2 135.26(14) . . ?
C51 Ga4 Ru1 139.46(14) . . ?
Ru2 Ga4 Ru1 78.67(2) . . ?
C51 Ga4 Cl1 94.60(17) . . ?
Ru2 Ga4 Cl1 100.00(3) . . ?
Ru1 Ga4 Cl1 100.59(3) . . ?
Ga2 Cl1 Ga1 86.59(4) . . ?
Ga2 Cl1 Ga4 71.58(3) . . ?
Ga1 Cl1 Ga4 72.63(3) . . ?
Ga1 Cl2 Ga3 72.61(3) . . ?
Ga1 Cl2 Ga2 84.94(4) . . ?
Ga3 Cl2 Ga2 71.56(3) . . ?
C6 C1 C2 117.8(4) . . ?
C6 C1 C7 123.1(5) . . ?
C2 C1 C7 118.6(4) . . ?
C6 C1 Ru1 72.2(3) . . ?
C2 C1 Ru1 69.3(2) . . ?
C7 C1 Ru1 136.5(3) . . ?
C3 C2 C1 121.5(5) . . ?
C3 C2 Ru1 73.8(3) . . ?
C1 C2 Ru1 73.6(3) . . ?
C4 C3 C2 120.3(5) . . ?
C4 C3 Ru1 74.0(3) . . ?
C2 C3 Ru1 69.5(3) . . ?
C3 C4 C5 118.5(5) . . ?
C3 C4 C8 121.0(5) . . ?
C5 C4 C8 120.3(5) . . ?
C3 C4 Ru1 70.2(3) . . ?
C5 C4 Ru1 70.7(3) . . ?
C8 C4 Ru1 135.3(4) . . ?
C6 C5 C4 121.4(5) . . ?
C6 C5 Ru1 71.8(3) . . ?
C4 C5 Ru1 73.4(3) . . ?
C5 C6 C1 120.4(5) . . ?
C5 C6 Ru1 72.1(3) . . ?
C1 C6 Ru1 71.5(3) . . ?
C1 C7 C10 114.5(4) . . ?
C1 C7 C9 107.8(4) . . ?
C10 C7 C9 110.9(5) . . ?
C16 C11 C12 117.5(4) . . ?
C16 C11 C17 123.0(5) . . ?
C12 C11 C17 119.2(4) . . ?
C16 C11 Ru2 71.6(3) . . ?
C12 C11 Ru2 68.8(2) . . ?
C17 C11 Ru2 136.1(3) . . ?
C13 C12 C11 121.2(5) . . ?
C13 C12 Ru2 74.0(3) . . ?
C11 C12 Ru2 74.1(3) . . ?
C12 C13 C14 121.0(5) . . ?
C12 C13 Ru2 69.6(3) . . ?
C14 C13 Ru2 74.5(3) . . ?
C13 C14 C15 117.9(5) . . ?
C13 C14 C18 121.1(5) . . ?
C15 C14 C18 120.8(5) . . ?
C13 C14 Ru2 69.9(3) . . ?
C15 C14 Ru2 70.1(3) . . ?
C18 C14 Ru2 135.1(3) . . ?
C16 C15 C14 120.9(5) . . ?
C16 C15 Ru2 71.9(3) . . ?
C14 C15 Ru2 73.7(3) . . ?
C15 C16 C11 121.2(5) . . ?
C15 C16 Ru2 72.4(3) . . ?
C11 C16 Ru2 72.2(3) . . ?
C19 C17 C11 114.7(5) . . ?
C19 C17 C20 110.7(5) . . ?
C11 C17 C20 106.3(4) . . ?
C25 C21 C22 103.8(4) . . ?
C25 C21 C26 112.6(4) . . ?
C22 C21 C26 111.1(4) . . ?
C25 C21 Ga1 107.3(3) . . ?
C22 C21 Ga1 110.8(3) . . ?
C26 C21 Ga1 110.9(3) . . ?
C23 C22 C27 126.8(5) . . ?
C23 C22 C21 108.7(5) . . ?
C27 C22 C21 124.4(5) . . ?
C22 C23 C24 109.4(4) . . ?
C22 C23 C28 128.1(5) . . ?
C24 C23 C28 122.4(5) . . ?
C25 C24 C23 109.0(5) . . ?
C25 C24 C29 127.7(5) . . ?
C23 C24 C29 123.2(5) . . ?
C24 C25 C30 127.3(5) . . ?
C24 C25 C21 109.0(5) . . ?
C30 C25 C21 123.7(4) . . ?
C32 C31 C35 104.4(4) . . ?
C32 C31 C36 112.2(4) . . ?
C35 C31 C36 113.2(5) . . ?
C32 C31 Ga2 109.5(3) . . ?
C35 C31 Ga2 107.0(3) . . ?
C36 C31 Ga2 110.2(3) . . ?
C33 C32 C31 108.4(5) . . ?
C33 C32 C37 126.1(5) . . ?
C31 C32 C37 125.1(5) . . ?
C32 C33 C34 109.4(5) . . ?
C32 C33 C38 127.9(6) . . ?
C34 C33 C38 122.7(6) . . ?
C35 C34 C33 109.2(5) . . ?
C35 C34 C39 126.9(7) . . ?
C33 C34 C39 124.0(6) . . ?
C34 C35 C40 128.4(6) . . ?
C34 C35 C31 108.6(5) . . ?
C40 C35 C31 122.9(5) . . ?
C45 C41 C42 103.7(4) . . ?
C45 C41 C46 117.5(4) . . ?
C42 C41 C46 116.3(4) . . ?
C45 C41 Ga3 106.1(3) . . ?
C42 C41 Ga3 102.0(3) . . ?
C46 C41 Ga3 109.7(3) . . ?
C43 C42 C41 108.3(5) . . ?
C43 C42 C47 128.2(5) . . ?
C41 C42 C47 123.3(5) . . ?
C42 C43 C44 109.2(4) . . ?
C42 C43 C48 126.5(5) . . ?
C44 C43 C48 124.2(5) . . ?
C45 C44 C43 108.9(4) . . ?
C45 C44 C49 127.3(5) . . ?
C43 C44 C49 123.8(5) . . ?
C44 C45 C41 109.5(4) . . ?
C44 C45 C50 126.0(5) . . ?
C41 C45 C50 123.0(5) . . ?
C52 C51 C55 104.1(5) . . ?
C52 C51 C56 117.2(5) . . ?
C55 C51 C56 117.0(5) . . ?
C52 C51 Ga4 106.6(3) . . ?
C55 C51 Ga4 101.9(4) . . ?
C56 C51 Ga4 108.6(4) . . ?
C53 C52 C51 107.4(7) . . ?
C53 C52 C57 127.7(6) . . ?
C51 C52 C57 124.1(6) . . ?
C52 C53 C54 109.9(6) . . ?
C52 C53 C58 126.6(9) . . ?
C54 C53 C58 123.5(8) . . ?
C55 C54 C53 109.6(7) . . ?
C55 C54 C59 125.5(9) . . ?
C53 C54 C59 124.9(7) . . ?
C54 C55 C51 108.5(7) . . ?
C54 C55 C60 128.3(7) . . ?
C51 C55 C60 122.9(5) . . ?

loop_
_geom_bond_atom_site_label_1
_geom_bond_atom_site_label_2
_geom_bond_distance
_geom_bond_site_symmetry_2
_geom_bond_publ_flag
Ru1 C2 2.208(5) . ?
Ru1 C3 2.263(5) . ?
Ru1 C1 2.264(4) . ?
Ru1 C6 2.272(5) . ?
Ru1 C5 2.277(5) . ?
Ru1 C4 2.312(5) . ?
Ru1 Ga1 2.4091(7) . ?
Ru1 Ga4 2.4833(7) . ?
Ru1 Ga3 2.4865(7) . ?
Ru1 Ru2 3.1476(7) . ?
Ru2 C12 2.206(4) . ?
Ru2 C13 2.263(5) . ?
Ru2 C16 2.268(5) . ?
Ru2 C15 2.275(5) . ?
Ru2 C11 2.276(4) . ?
Ru2 C14 2.321(5) . ?
Ru2 Ga2 2.3981(7) . ?
Ru2 Ga4 2.4825(7) . ?
Ru2 Ga3 2.4882(7) . ?
Ga1 C21 2.060(5) . ?
Ga1 Cl2 2.4988(13) . ?
Ga1 Cl1 2.6674(13) . ?
Ga2 C31 2.060(5) . ?
Ga2 Cl1 2.5023(13) . ?
Ga2 Cl2 2.7479(13) . ?
Ga3 C41 2.106(5) . ?
Ga3 Cl2 2.7099(13) . ?
Ga4 C51 2.105(5) . ?
Ga4 Cl1 2.7376(14) . ?
C1 C6 1.415(7) . ?
C1 C2 1.422(7) . ?
C1 C7 1.518(6) . ?
C2 C3 1.409(7) . ?
C3 C4 1.406(8) . ?
C4 C5 1.415(8) . ?
C4 C8 1.505(7) . ?
C5 C6 1.409(7) . ?
C7 C10 1.525(7) . ?
C7 C9 1.547(7) . ?
C11 C16 1.411(7) . ?
C11 C12 1.429(7) . ?
C11 C17 1.535(7) . ?
C12 C13 1.395(7) . ?
C13 C14 1.404(7) . ?
C14 C15 1.430(7) . ?
C14 C18 1.514(7) . ?
C15 C16 1.395(7) . ?
C17 C19 1.495(8) . ?
C17 C20 1.554(7) . ?
C21 C25 1.491(7) . ?
C21 C22 1.510(7) . ?
C21 C26 1.538(7) . ?
C22 C23 1.353(7) . ?
C22 C27 1.500(8) . ?
C23 C24 1.466(8) . ?
C23 C28 1.499(7) . ?
C24 C25 1.364(7) . ?
C24 C29 1.505(7) . ?
C25 C30 1.484(8) . ?
C31 C32 1.487(7) . ?
C31 C35 1.493(8) . ?
C31 C36 1.557(7) . ?
C32 C33 1.359(8) . ?
C32 C37 1.528(9) . ?
C33 C34 1.460(9) . ?
C33 C38 1.514(8) . ?
C34 C35 1.353(8) . ?
C34 C39 1.496(8) . ?
C35 C40 1.468(9) . ?
C41 C45 1.477(7) . ?
C41 C42 1.480(7) . ?
C41 C46 1.529(7) . ?
C42 C43 1.375(7) . ?
C42 C47 1.486(7) . ?
C43 C44 1.433(7) . ?
C43 C48 1.515(7) . ?
C44 C45 1.356(7) . ?
C44 C49 1.493(7) . ?
C45 C50 1.518(7) . ?
C51 C52 1.488(8) . ?
C51 C55 1.493(9) . ?
C51 C56 1.521(7) . ?
C52 C53 1.374(10) . ?
C52 C57 1.511(11) . ?
C53 C54 1.429(12) . ?
C53 C58 1.542(9) . ?
C54 C55 1.352(9) . ?
C54 C59 1.514(11) . ?
C55 C60 1.500(9) . ?

loop_
_geom_torsion_atom_site_label_1
_geom_torsion_atom_site_label_2
_geom_torsion_atom_site_label_3
_geom_torsion_atom_site_label_4
_geom_torsion
_geom_torsion_site_symmetry_1
_geom_torsion_site_symmetry_2
_geom_torsion_site_symmetry_3
_geom_torsion_site_symmetry_4
_geom_torsion_publ_flag
C2 Ru1 Ru2 C12 154.3(4) . . . . ?
C3 Ru1 Ru2 C12 130.6(3) . . . . ?
C1 Ru1 Ru2 C12 11.3(6) . . . . ?
C6 Ru1 Ru2 C12 30.7(3) . . . . ?
C5 Ru1 Ru2 C12 61.1(3) . . . . ?
C4 Ru1 Ru2 C12 98.0(3) . . . . ?
Ga1 Ru1 Ru2 C12 -101.6(3) . . . . ?
Ga4 Ru1 Ru2 C12 -176.7(3) . . . . ?
Ga3 Ru1 Ru2 C12 -31.1(3) . . . . ?
C2 Ru1 Ru2 C13 131.2(4) . . . . ?
C3 Ru1 Ru2 C13 107.5(2) . . . . ?
C1 Ru1 Ru2 C13 -11.8(5) . . . . ?
C6 Ru1 Ru2 C13 7.5(2) . . . . ?
C5 Ru1 Ru2 C13 38.0(2) . . . . ?
C4 Ru1 Ru2 C13 74.9(2) . . . . ?
Ga1 Ru1 Ru2 C13 -124.71(15) . . . . ?
Ga4 Ru1 Ru2 C13 160.17(15) . . . . ?
Ga3 Ru1 Ru2 C13 -54.24(15) . . . . ?
C2 Ru1 Ru2 C16 32.4(4) . . . . ?
C3 Ru1 Ru2 C16 8.7(2) . . . . ?
C1 Ru1 Ru2 C16 -110.7(5) . . . . ?
C6 Ru1 Ru2 C16 -91.3(2) . . . . ?
C5 Ru1 Ru2 C16 -60.8(2) . . . . ?
C4 Ru1 Ru2 C16 -24.0(2) . . . . ?
Ga1 Ru1 Ru2 C16 136.47(18) . . . . ?
Ga4 Ru1 Ru2 C16 61.34(18) . . . . ?
Ga3 Ru1 Ru2 C16 -153.07(18) . . . . ?
C2 Ru1 Ru2 C15 61.7(4) . . . . ?
C3 Ru1 Ru2 C15 38.0(2) . . . . ?
C1 Ru1 Ru2 C15 -81.4(5) . . . . ?
C6 Ru1 Ru2 C15 -62.0(2) . . . . ?
C5 Ru1 Ru2 C15 -31.5(2) . . . . ?
C4 Ru1 Ru2 C15 5.3(2) . . . . ?
Ga1 Ru1 Ru2 C15 165.78(15) . . . . ?
Ga4 Ru1 Ru2 C15 90.66(15) . . . . ?
Ga3 Ru1 Ru2 C15 -123.76(15) . . . . ?
C2 Ru1 Ru2 C11 17.1(6) . . . . ?
C3 Ru1 Ru2 C11 -6.6(6) . . . . ?
C1 Ru1 Ru2 C11 -125.9(8) . . . . ?
C6 Ru1 Ru2 C11 -106.5(6) . . . . ?
C5 Ru1 Ru2 C11 -76.1(6) . . . . ?
C4 Ru1 Ru2 C11 -39.2(6) . . . . ?
Ga1 Ru1 Ru2 C11 121.2(5) . . . . ?
Ga4 Ru1 Ru2 C11 46.1(5) . . . . ?
Ga3 Ru1 Ru2 C11 -168.3(6) . . . . ?
C2 Ru1 Ru2 C14 98.7(4) . . . . ?
C3 Ru1 Ru2 C14 75.0(2) . . . . ?
C1 Ru1 Ru2 C14 -44.3(5) . . . . ?
C6 Ru1 Ru2 C14 -24.9(2) . . . . ?
C5 Ru1 Ru2 C14 5.56(19) . . . . ?
C4 Ru1 Ru2 C14 42.4(2) . . . . ?
Ga1 Ru1 Ru2 C14 -157.16(13) . . . . ?
Ga4 Ru1 Ru2 C14 127.72(13) . . . . ?
Ga3 Ru1 Ru2 C14 -86.69(13) . . . . ?
C2 Ru1 Ru2 Ga2 -99.4(3) . . . . ?
C3 Ru1 Ru2 Ga2 -123.07(16) . . . . ?
C1 Ru1 Ru2 Ga2 117.6(5) . . . . ?
C6 Ru1 Ru2 Ga2 136.98(16) . . . . ?
C5 Ru1 Ru2 Ga2 167.45(14) . . . . ?
C4 Ru1 Ru2 Ga2 -155.71(15) . . . . ?
Ga1 Ru1 Ru2 Ga2 4.73(2) . . . . ?
Ga4 Ru1 Ru2 Ga2 -70.39(2) . . . . ?
Ga3 Ru1 Ru2 Ga2 75.20(2) . . . . ?
C2 Ru1 Ru2 Ga4 -29.0(3) . . . . ?
C3 Ru1 Ru2 Ga4 -52.68(16) . . . . ?
C1 Ru1 Ru2 Ga4 -172.0(5) . . . . ?
C6 Ru1 Ru2 Ga4 -152.63(17) . . . . ?
C5 Ru1 Ru2 Ga4 -122.16(14) . . . . ?
C4 Ru1 Ru2 Ga4 -85.32(15) . . . . ?
Ga1 Ru1 Ru2 Ga4 75.12(2) . . . . ?
Ga3 Ru1 Ru2 Ga4 145.59(3) . . . . ?
C2 Ru1 Ru2 Ga3 -174.6(3) . . . . ?
C3 Ru1 Ru2 Ga3 161.74(17) . . . . ?
C1 Ru1 Ru2 Ga3 42.4(5) . . . . ?
C6 Ru1 Ru2 Ga3 61.79(16) . . . . ?
C5 Ru1 Ru2 Ga3 92.25(14) . . . . ?
C4 Ru1 Ru2 Ga3 129.10(15) . . . . ?
Ga1 Ru1 Ru2 Ga3 -70.47(2) . . . . ?
Ga4 Ru1 Ru2 Ga3 -145.59(3) . . . . ?
C2 Ru1 Ga1 C21 -16.8(3) . . . . ?
C3 Ru1 Ga1 C21 -42.9(3) . . . . ?
C1 Ru1 Ga1 C21 20.2(3) . . . . ?
C6 Ru1 Ga1 C21 46.3(3) . . . . ?
C5 Ru1 Ga1 C21 46.3(4) . . . . ?
C4 Ru1 Ga1 C21 -41.6(4) . . . . ?
Ga4 Ru1 Ga1 C21 -123.9(3) . . . . ?
Ga3 Ru1 Ga1 C21 138.9(3) . . . . ?
Ru2 Ru1 Ga1 C21 -172.9(3) . . . . ?
C2 Ru1 Ga1 Cl2 -161.89(13) . . . . ?
C3 Ru1 Ga1 Cl2 172.08(15) . . . . ?
C1 Ru1 Ga1 Cl2 -124.82(14) . . . . ?
C6 Ru1 Ga1 Cl2 -98.70(15) . . . . ?
C5 Ru1 Ga1 Cl2 -98.7(3) . . . . ?
C4 Ru1 Ga1 Cl2 173.4(3) . . . . ?
Ga4 Ru1 Ga1 Cl2 91.09(4) . . . . ?
Ga3 Ru1 Ga1 Cl2 -6.18(4) . . . . ?
Ru2 Ru1 Ga1 Cl2 42.05(4) . . . . ?
C2 Ru1 Ga1 Cl1 112.36(13) . . . . ?
C3 Ru1 Ga1 Cl1 86.33(15) . . . . ?
C1 Ru1 Ga1 Cl1 149.43(13) . . . . ?
C6 Ru1 Ga1 Cl1 175.55(14) . . . . ?
C5 Ru1 Ga1 Cl1 175.5(3) . . . . ?
C4 Ru1 Ga1 Cl1 87.6(3) . . . . ?
Ga4 Ru1 Ga1 Cl1 5.34(3) . . . . ?
Ga3 Ru1 Ga1 Cl1 -91.93(4) . . . . ?
Ru2 Ru1 Ga1 Cl1 -43.71(3) . . . . ?
C12 Ru2 Ga2 C31 -17.0(3) . . . . ?
C13 Ru2 Ga2 C31 -42.4(3) . . . . ?
C16 Ru2 Ga2 C31 47.2(3) . . . . ?
C15 Ru2 Ga2 C31 50.6(4) . . . . ?
C11 Ru2 Ga2 C31 20.1(3) . . . . ?
C14 Ru2 Ga2 C31 -40.4(4) . . . . ?
Ga4 Ru2 Ga2 C31 139.8(3) . . . . ?
Ga3 Ru2 Ga2 C31 -122.8(3) . . . . ?
Ru1 Ru2 Ga2 C31 -172.0(3) . . . . ?
C12 Ru2 Ga2 Cl1 -165.21(13) . . . . ?
C13 Ru2 Ga2 Cl1 169.44(14) . . . . ?
C16 Ru2 Ga2 Cl1 -100.98(16) . . . . ?
C15 Ru2 Ga2 Cl1 -97.6(3) . . . . ?
C11 Ru2 Ga2 Cl1 -128.06(14) . . . . ?
C14 Ru2 Ga2 Cl1 171.5(3) . . . . ?
Ga4 Ru2 Ga2 Cl1 -8.34(4) . . . . ?
Ga3 Ru2 Ga2 Cl1 89.01(4) . . . . ?
Ru1 Ru2 Ga2 Cl1 39.84(4) . . . . ?
C12 Ru2 Ga2 Cl2 110.84(13) . . . . ?
C13 Ru2 Ga2 Cl2 85.49(14) . . . . ?
C16 Ru2 Ga2 Cl2 175.07(15) . . . . ?
C15 Ru2 Ga2 Cl2 178.4(3) . . . . ?
C11 Ru2 Ga2 Cl2 147.99(14) . . . . ?
C14 Ru2 Ga2 Cl2 87.5(3) . . . . ?
Ga4 Ru2 Ga2 Cl2 -92.29(3) . . . . ?
Ga3 Ru2 Ga2 Cl2 5.05(3) . . . . ?
Ru1 Ru2 Ga2 Cl2 -44.12(3) . . . . ?
C2 Ru1 Ga3 C41 -33.6(4) . . . . ?
C3 Ru1 Ga3 C41 83.2(5) . . . . ?
C1 Ru1 Ga3 C41 -17.6(2) . . . . ?
C6 Ru1 Ga3 C41 14.1(2) . . . . ?
C5 Ru1 Ga3 C41 50.5(2) . . . . ?
C4 Ru1 Ga3 C41 78.2(2) . . . . ?
Ga1 Ru1 Ga3 C41 -102.08(18) . . . . ?
Ga4 Ru1 Ga3 C41 177.54(18) . . . . ?
Ru2 Ru1 Ga3 C41 151.50(18) . . . . ?
C2 Ru1 Ga3 Ru2 174.9(3) . . . . ?
C3 Ru1 Ga3 Ru2 -68.3(5) . . . . ?
C1 Ru1 Ga3 Ru2 -169.13(14) . . . . ?
C6 Ru1 Ga3 Ru2 -137.41(12) . . . . ?
C5 Ru1 Ga3 Ru2 -101.02(13) . . . . ?
C4 Ru1 Ga3 Ru2 -73.33(17) . . . . ?
Ga1 Ru1 Ga3 Ru2 106.42(2) . . . . ?
Ga4 Ru1 Ga3 Ru2 26.04(2) . . . . ?
C2 Ru1 Ga3 Cl2 73.9(3) . . . . ?
C3 Ru1 Ga3 Cl2 -169.2(5) . . . . ?
C1 Ru1 Ga3 Cl2 89.93(14) . . . . ?
C6 Ru1 Ga3 Cl2 121.65(12) . . . . ?
C5 Ru1 Ga3 Cl2 158.04(13) . . . . ?
C4 Ru1 Ga3 Cl2 -174.26(17) . . . . ?
Ga1 Ru1 Ga3 Cl2 5.48(3) . . . . ?
Ga4 Ru1 Ga3 Cl2 -74.90(3) . . . . ?
Ru2 Ru1 Ga3 Cl2 -100.93(3) . . . . ?
C12 Ru2 Ga3 C41 15.8(2) . . . . ?
C13 Ru2 Ga3 C41 -14.9(2) . . . . ?
C16 Ru2 Ga3 C41 -47.4(4) . . . . ?
C15 Ru2 Ga3 C41 -69.7(2) . . . . ?
C11 Ru2 Ga3 C41 25.0(3) . . . . ?
C14 Ru2 Ga3 C41 -49.6(2) . . . . ?
Ga2 Ru2 Ga3 C41 106.5(2) . . . . ?
Ga4 Ru2 Ga3 C41 -176.53(19) . . . . ?
Ru1 Ru2 Ga3 C41 -150.5(2) . . . . ?
C12 Ru2 Ga3 Ru1 166.30(13) . . . . ?
C13 Ru2 Ga3 Ru1 135.55(13) . . . . ?
C16 Ru2 Ga3 Ru1 103.1(4) . . . . ?
C15 Ru2 Ga3 Ru1 80.79(16) . . . . ?
C11 Ru2 Ga3 Ru1 175.5(2) . . . . ?
C14 Ru2 Ga3 Ru1 100.93(13) . . . . ?
Ga2 Ru2 Ga3 Ru1 -102.98(2) . . . . ?
Ga4 Ru2 Ga3 Ru1 -26.05(2) . . . . ?
C12 Ru2 Ga3 Cl2 -95.81(13) . . . . ?
C13 Ru2 Ga3 Cl2 -126.56(13) . . . . ?
C16 Ru2 Ga3 Cl2 -159.0(4) . . . . ?
C15 Ru2 Ga3 Cl2 178.67(16) . . . . ?
C11 Ru2 Ga3 Cl2 -86.6(2) . . . . ?
C14 Ru2 Ga3 Cl2 -161.18(13) . . . . ?
Ga2 Ru2 Ga3 Cl2 -5.10(3) . . . . ?
Ga4 Ru2 Ga3 Cl2 71.84(3) . . . . ?
Ru1 Ru2 Ga3 Cl2 97.89(3) . . . . ?
C12 Ru2 Ga4 C51 -29.5(4) . . . . ?
C13 Ru2 Ga4 C51 86.3(5) . . . . ?
C16 Ru2 Ga4 C51 16.0(3) . . . . ?
C15 Ru2 Ga4 C51 52.2(3) . . . . ?
C11 Ru2 Ga4 C51 -14.8(3) . . . . ?
C14 Ru2 Ga4 C51 80.3(3) . . . . ?
Ga2 Ru2 Ga4 C51 -99.8(2) . . . . ?
Ga3 Ru2 Ga4 C51 -179.9(2) . . . . ?
Ru1 Ru2 Ga4 C51 154.0(2) . . . . ?
C12 Ru2 Ga4 Ru1 176.5(3) . . . . ?
C13 Ru2 Ga4 Ru1 -67.7(4) . . . . ?
C16 Ru2 Ga4 Ru1 -137.97(13) . . . . ?
C15 Ru2 Ga4 Ru1 -101.83(13) . . . . ?
C11 Ru2 Ga4 Ru1 -168.83(14) . . . . ?
C14 Ru2 Ga4 Ru1 -73.69(15) . . . . ?
Ga2 Ru2 Ga4 Ru1 106.21(2) . . . . ?
Ga3 Ru2 Ga4 Ru1 26.07(2) . . . . ?
C12 Ru2 Ga4 Cl1 77.6(3) . . . . ?
C13 Ru2 Ga4 Cl1 -166.6(4) . . . . ?
C16 Ru2 Ga4 Cl1 123.11(13) . . . . ?
C15 Ru2 Ga4 Cl1 159.25(13) . . . . ?
C11 Ru2 Ga4 Cl1 92.25(14) . . . . ?
C14 Ru2 Ga4 Cl1 -172.61(16) . . . . ?
Ga2 Ru2 Ga4 Cl1 7.29(3) . . . . ?
Ga3 Ru2 Ga4 Cl1 -72.85(3) . . . . ?
Ru1 Ru2 Ga4 Cl1 -98.92(3) . . . . ?
C2 Ru1 Ga4 C51 16.1(3) . . . . ?
C3 Ru1 Ga4 C51 -14.5(3) . . . . ?
C1 Ru1 Ga4 C51 25.0(3) . . . . ?
C6 Ru1 Ga4 C51 -49.9(4) . . . . ?
C5 Ru1 Ga4 C51 -69.6(3) . . . . ?
C4 Ru1 Ga4 C51 -49.3(3) . . . . ?
Ga1 Ru1 Ga4 C51 105.0(3) . . . . ?
Ga3 Ru1 Ga4 C51 -177.8(3) . . . . ?
Ru2 Ru1 Ga4 C51 -151.7(3) . . . . ?
C2 Ru1 Ga4 Ru2 167.77(14) . . . . ?
C3 Ru1 Ga4 Ru2 137.22(14) . . . . ?
C1 Ru1 Ga4 Ru2 176.7(2) . . . . ?
C6 Ru1 Ga4 Ru2 101.7(3) . . . . ?
C5 Ru1 Ga4 Ru2 82.04(16) . . . . ?
C4 Ru1 Ga4 Ru2 102.33(14) . . . . ?
Ga1 Ru1 Ga4 Ru2 -103.33(2) . . . . ?
Ga3 Ru1 Ga4 Ru2 -26.09(2) . . . . ?
C2 Ru1 Ga4 Cl1 -94.03(14) . . . . ?
C3 Ru1 Ga4 Cl1 -124.58(14) . . . . ?
C1 Ru1 Ga4 Cl1 -85.1(2) . . . . ?
C6 Ru1 Ga4 Cl1 -160.1(3) . . . . ?
C5 Ru1 Ga4 Cl1 -179.75(16) . . . . ?
C4 Ru1 Ga4 Cl1 -159.46(14) . . . . ?
Ga1 Ru1 Ga4 Cl1 -5.12(3) . . . . ?
Ga3 Ru1 Ga4 Cl1 72.12(3) . . . . ?
Ru2 Ru1 Ga4 Cl1 98.20(3) . . . . ?
C31 Ga2 Cl1 Ga1 130.98(15) . . . . ?
Ru2 Ga2 Cl1 Ga1 -65.03(4) . . . . ?
Cl2 Ga2 Cl1 Ga1 36.26(3) . . . . ?
C31 Ga2 Cl1 Ga4 -156.20(15) . . . . ?
Ru2 Ga2 Cl1 Ga4 7.79(3) . . . . ?
Cl2 Ga2 Cl1 Ga4 109.08(3) . . . . ?
C21 Ga1 Cl1 Ga2 -137.73(14) . . . . ?
Ru1 Ga1 Cl1 Ga2 66.73(4) . . . . ?
Cl2 Ga1 Cl1 Ga2 -40.34(4) . . . . ?
C21 Ga1 Cl1 Ga4 150.51(14) . . . . ?
Ru1 Ga1 Cl1 Ga4 -5.02(3) . . . . ?
Cl2 Ga1 Cl1 Ga4 -112.09(4) . . . . ?
C51 Ga4 Cl1 Ga2 130.34(14) . . . . ?
Ru2 Ga4 Cl1 Ga2 -7.20(3) . . . . ?
Ru1 Ga4 Cl1 Ga2 -87.41(3) . . . . ?
C51 Ga4 Cl1 Ga1 -137.45(14) . . . . ?
Ru2 Ga4 Cl1 Ga1 85.01(3) . . . . ?
Ru1 Ga4 Cl1 Ga1 4.80(3) . . . . ?
C21 Ga1 Cl2 Ga3 -156.28(14) . . . . ?
Ru1 Ga1 Cl2 Ga3 5.82(3) . . . . ?
Cl1 Ga1 Cl2 Ga3 108.45(4) . . . . ?
C21 Ga1 Cl2 Ga2 131.48(14) . . . . ?
Ru1 Ga1 Cl2 Ga2 -66.43(4) . . . . ?
Cl1 Ga1 Cl2 Ga2 36.21(3) . . . . ?
C41 Ga3 Cl2 Ga1 133.03(13) . . . . ?
Ru1 Ga3 Cl2 Ga1 -5.42(3) . . . . ?
Ru2 Ga3 Cl2 Ga1 -85.76(3) . . . . ?
C41 Ga3 Cl2 Ga2 -136.58(13) . . . . ?
Ru1 Ga3 Cl2 Ga2 84.97(3) . . . . ?
Ru2 Ga3 Cl2 Ga2 4.64(3) . . . . ?
C31 Ga2 Cl2 Ga1 -135.81(16) . . . . ?
Ru2 Ga2 Cl2 Ga1 68.50(4) . . . . ?
Cl1 Ga2 Cl2 Ga1 -39.25(4) . . . . ?
C31 Ga2 Cl2 Ga3 150.85(16) . . . . ?
Ru2 Ga2 Cl2 Ga3 -4.84(3) . . . . ?
Cl1 Ga2 Cl2 Ga3 -112.58(4) . . . . ?
C2 Ru1 C1 C6 -130.1(4) . . . . ?
C3 Ru1 C1 C6 -100.5(3) . . . . ?
C5 Ru1 C1 C6 -28.8(3) . . . . ?
C4 Ru1 C1 C6 -64.6(3) . . . . ?
Ga1 Ru1 C1 C6 138.6(3) . . . . ?
Ga4 Ru1 C1 C6 -144.4(2) . . . . ?
Ga3 Ru1 C1 C6 61.6(3) . . . . ?
Ru2 Ru1 C1 C6 25.2(7) . . . . ?
C3 Ru1 C1 C2 29.7(3) . . . . ?
C6 Ru1 C1 C2 130.1(4) . . . . ?
C5 Ru1 C1 C2 101.3(3) . . . . ?
C4 Ru1 C1 C2 65.5(3) . . . . ?
Ga1 Ru1 C1 C2 -91.3(3) . . . . ?
Ga4 Ru1 C1 C2 -14.3(4) . . . . ?
Ga3 Ru1 C1 C2 -168.3(2) . . . . ?
Ru2 Ru1 C1 C2 155.3(4) . . . . ?
C2 Ru1 C1 C7 110.2(6) . . . . ?
C3 Ru1 C1 C7 139.8(6) . . . . ?
C6 Ru1 C1 C7 -119.7(7) . . . . ?
C5 Ru1 C1 C7 -148.5(6) . . . . ?
C4 Ru1 C1 C7 175.7(6) . . . . ?
Ga1 Ru1 C1 C7 18.9(5) . . . . ?
Ga4 Ru1 C1 C7 95.9(5) . . . . ?
Ga3 Ru1 C1 C7 -58.1(6) . . . . ?
Ru2 Ru1 C1 C7 -94.5(7) . . . . ?
C6 C1 C2 C3 -3.2(6) . . . . ?
C7 C1 C2 C3 168.8(4) . . . . ?
Ru1 C1 C2 C3 -58.5(4) . . . . ?
C6 C1 C2 Ru1 55.4(4) . . . . ?
C7 C1 C2 Ru1 -132.7(4) . . . . ?
C1 Ru1 C2 C3 130.8(5) . . . . ?
C6 Ru1 C2 C3 101.0(3) . . . . ?
C5 Ru1 C2 C3 64.6(3) . . . . ?
C4 Ru1 C2 C3 28.6(3) . . . . ?
Ga1 Ru1 C2 C3 -139.8(3) . . . . ?
Ga4 Ru1 C2 C3 -58.0(3) . . . . ?
Ga3 Ru1 C2 C3 154.6(3) . . . . ?
Ru2 Ru1 C2 C3 -35.0(5) . . . . ?
C3 Ru1 C2 C1 -130.8(5) . . . . ?
C6 Ru1 C2 C1 -29.8(3) . . . . ?
C5 Ru1 C2 C1 -66.2(3) . . . . ?
C4 Ru1 C2 C1 -102.2(3) . . . . ?
Ga1 Ru1 C2 C1 89.4(3) . . . . ?
Ga4 Ru1 C2 C1 171.2(3) . . . . ?
Ga3 Ru1 C2 C1 23.8(5) . . . . ?
Ru2 Ru1 C2 C1 -165.8(2) . . . . ?
C1 C2 C3 C4 2.4(7) . . . . ?
Ru1 C2 C3 C4 -56.0(4) . . . . ?
C1 C2 C3 Ru1 58.4(4) . . . . ?
C2 Ru1 C3 C4 131.9(5) . . . . ?
C1 Ru1 C3 C4 101.9(3) . . . . ?
C6 Ru1 C3 C4 65.2(3) . . . . ?
C5 Ru1 C3 C4 29.1(3) . . . . ?
Ga1 Ru1 C3 C4 179.0(3) . . . . ?
Ga4 Ru1 C3 C4 -102.5(3) . . . . ?
Ga3 Ru1 C3 C4 -6.9(7) . . . . ?
Ru2 Ru1 C3 C4 -64.5(3) . . . . ?
C1 Ru1 C3 C2 -29.9(3) . . . . ?
C6 Ru1 C3 C2 -66.7(3) . . . . ?
C5 Ru1 C3 C2 -102.8(3) . . . . ?
C4 Ru1 C3 C2 -131.9(5) . . . . ?
Ga1 Ru1 C3 C2 47.2(3) . . . . ?
Ga4 Ru1 C3 C2 125.6(3) . . . . ?
Ga3 Ru1 C3 C2 -138.7(4) . . . . ?
Ru2 Ru1 C3 C2 163.7(2) . . . . ?
C2 C3 C4 C5 0.5(7) . . . . ?
Ru1 C3 C4 C5 -53.5(4) . . . . ?
C2 C3 C4 C8 -174.4(4) . . . . ?
Ru1 C3 C4 C8 131.7(5) . . . . ?
C2 C3 C4 Ru1 53.9(4) . . . . ?
C2 Ru1 C4 C3 -29.3(3) . . . . ?
C1 Ru1 C4 C3 -66.5(3) . . . . ?
C6 Ru1 C4 C3 -102.7(3) . . . . ?
C5 Ru1 C4 C3 -131.6(4) . . . . ?
Ga1 Ru1 C4 C3 -1.9(5) . . . . ?
Ga4 Ru1 C4 C3 77.5(3) . . . . ?
Ga3 Ru1 C4 C3 177.5(2) . . . . ?
Ru2 Ru1 C4 C3 128.1(3) . . . . ?
C2 Ru1 C4 C5 102.2(3) . . . . ?
C3 Ru1 C4 C5 131.6(4) . . . . ?
C1 Ru1 C4 C5 65.1(3) . . . . ?
C6 Ru1 C4 C5 28.9(3) . . . . ?
Ga1 Ru1 C4 C5 129.6(3) . . . . ?
Ga4 Ru1 C4 C5 -150.9(3) . . . . ?
Ga3 Ru1 C4 C5 -50.9(3) . . . . ?
Ru2 Ru1 C4 C5 -100.3(3) . . . . ?
C2 Ru1 C4 C8 -143.9(7) . . . . ?
C3 Ru1 C4 C8 -114.5(7) . . . . ?
C1 Ru1 C4 C8 179.0(6) . . . . ?
C6 Ru1 C4 C8 142.8(7) . . . . ?
C5 Ru1 C4 C8 113.9(7) . . . . ?
Ga1 Ru1 C4 C8 -116.5(6) . . . . ?
Ga4 Ru1 C4 C8 -37.0(6) . . . . ?
Ga3 Ru1 C4 C8 63.0(6) . . . . ?
Ru2 Ru1 C4 C8 13.6(6) . . . . ?
C3 C4 C5 C6 -2.5(7) . . . . ?
C8 C4 C5 C6 172.5(4) . . . . ?
Ru1 C4 C5 C6 -55.7(4) . . . . ?
C3 C4 C5 Ru1 53.2(4) . . . . ?
C8 C4 C5 Ru1 -131.8(4) . . . . ?
C2 Ru1 C5 C6 66.3(3) . . . . ?
C3 Ru1 C5 C6 103.1(3) . . . . ?
C1 Ru1 C5 C6 29.0(3) . . . . ?
C4 Ru1 C5 C6 132.0(4) . . . . ?
Ga1 Ru1 C5 C6 0.0(5) . . . . ?
Ga4 Ru1 C5 C6 168.2(2) . . . . ?
Ga3 Ru1 C5 C6 -86.8(3) . . . . ?
Ru2 Ru1 C5 C6 -139.1(3) . . . . ?
C2 Ru1 C5 C4 -65.7(3) . . . . ?
C3 Ru1 C5 C4 -29.0(3) . . . . ?
C1 Ru1 C5 C4 -103.1(3) . . . . ?
C6 Ru1 C5 C4 -132.0(4) . . . . ?
Ga1 Ru1 C5 C4 -132.0(3) . . . . ?
Ga4 Ru1 C5 C4 36.1(3) . . . . ?
Ga3 Ru1 C5 C4 141.1(3) . . . . ?
Ru2 Ru1 C5 C4 88.9(3) . . . . ?
C4 C5 C6 C1 1.7(7) . . . . ?
Ru1 C5 C6 C1 -54.8(4) . . . . ?
C4 C5 C6 Ru1 56.5(4) . . . . ?
C2 C1 C6 C5 1.1(6) . . . . ?
C7 C1 C6 C5 -170.4(4) . . . . ?
Ru1 C1 C6 C5 55.1(4) . . . . ?
C2 C1 C6 Ru1 -54.0(4) . . . . ?
C7 C1 C6 Ru1 134.5(4) . . . . ?
C2 Ru1 C6 C5 -101.6(3) . . . . ?
C3 Ru1 C6 C5 -64.6(3) . . . . ?
C1 Ru1 C6 C5 -132.0(4) . . . . ?
C4 Ru1 C6 C5 -28.7(3) . . . . ?
Ga1 Ru1 C6 C5 -180.0(3) . . . . ?
Ga4 Ru1 C6 C5 -28.1(5) . . . . ?
Ga3 Ru1 C6 C5 99.4(3) . . . . ?
Ru2 Ru1 C6 C5 55.9(3) . . . . ?
C2 Ru1 C6 C1 30.4(3) . . . . ?
C3 Ru1 C6 C1 67.5(3) . . . . ?
C5 Ru1 C6 C1 132.0(4) . . . . ?
C4 Ru1 C6 C1 103.3(3) . . . . ?
Ga1 Ru1 C6 C1 -48.0(3) . . . . ?
Ga4 Ru1 C6 C1 103.9(4) . . . . ?
Ga3 Ru1 C6 C1 -128.5(3) . . . . ?
Ru2 Ru1 C6 C1 -172.1(2) . . . . ?
C6 C1 C7 C10 -28.5(6) . . . . ?
C2 C1 C7 C10 160.0(4) . . . . ?
Ru1 C1 C7 C10 70.5(7) . . . . ?
C6 C1 C7 C9 95.4(6) . . . . ?
C2 C1 C7 C9 -76.1(6) . . . . ?
Ru1 C1 C7 C9 -165.6(4) . . . . ?
C12 Ru2 C11 C16 -130.6(4) . . . . ?
C13 Ru2 C11 C16 -100.7(3) . . . . ?
C15 Ru2 C11 C16 -28.5(3) . . . . ?
C14 Ru2 C11 C16 -64.9(3) . . . . ?
Ga2 Ru2 C11 C16 136.5(3) . . . . ?
Ga4 Ru2 C11 C16 59.4(3) . . . . ?
Ga3 Ru2 C11 C16 -145.4(3) . . . . ?
Ru1 Ru2 C11 C16 19.7(7) . . . . ?
C13 Ru2 C11 C12 29.9(3) . . . . ?
C16 Ru2 C11 C12 130.6(4) . . . . ?
C15 Ru2 C11 C12 102.1(3) . . . . ?
C14 Ru2 C11 C12 65.7(3) . . . . ?
Ga2 Ru2 C11 C12 -92.9(3) . . . . ?
Ga4 Ru2 C11 C12 -169.9(2) . . . . ?
Ga3 Ru2 C11 C12 -14.8(4) . . . . ?
Ru1 Ru2 C11 C12 150.3(5) . . . . ?
C12 Ru2 C11 C17 110.5(6) . . . . ?
C13 Ru2 C11 C17 140.5(6) . . . . ?
C16 Ru2 C11 C17 -118.9(7) . . . . ?
C15 Ru2 C11 C17 -147.4(6) . . . . ?
C14 Ru2 C11 C17 176.3(5) . . . . ?
Ga2 Ru2 C11 C17 17.6(5) . . . . ?
Ga4 Ru2 C11 C17 -59.4(5) . . . . ?
Ga3 Ru2 C11 C17 95.7(5) . . . . ?
Ru1 Ru2 C11 C17 -99.2(6) . . . . ?
C16 C11 C12 C13 -5.2(6) . . . . ?
C17 C11 C12 C13 168.5(4) . . . . ?
Ru2 C11 C12 C13 -59.5(4) . . . . ?
C16 C11 C12 Ru2 54.3(4) . . . . ?
C17 C11 C12 Ru2 -132.0(4) . . . . ?
C16 Ru2 C12 C13 100.5(3) . . . . ?
C15 Ru2 C12 C13 64.6(3) . . . . ?
C11 Ru2 C12 C13 129.9(4) . . . . ?
C14 Ru2 C12 C13 28.3(3) . . . . ?
Ga2 Ru2 C12 C13 -141.4(3) . . . . ?
Ga4 Ru2 C12 C13 151.4(3) . . . . ?
Ga3 Ru2 C12 C13 -59.4(3) . . . . ?
Ru1 Ru2 C12 C13 -34.8(5) . . . . ?
C13 Ru2 C12 C11 -129.9(4) . . . . ?
C16 Ru2 C12 C11 -29.4(3) . . . . ?
C15 Ru2 C12 C11 -65.3(3) . . . . ?
C14 Ru2 C12 C11 -101.6(3) . . . . ?
Ga2 Ru2 C12 C11 88.6(3) . . . . ?
Ga4 Ru2 C12 C11 21.4(5) . . . . ?
Ga3 Ru2 C12 C11 170.7(2) . . . . ?
Ru1 Ru2 C12 C11 -164.7(2) . . . . ?
C11 C12 C13 C14 3.4(7) . . . . ?
Ru2 C12 C13 C14 -56.1(4) . . . . ?
C11 C12 C13 Ru2 59.5(4) . . . . ?
C16 Ru2 C13 C12 -67.2(3) . . . . ?
C15 Ru2 C13 C12 -103.1(3) . . . . ?
C11 Ru2 C13 C12 -30.6(3) . . . . ?
C14 Ru2 C13 C12 -132.4(4) . . . . ?
Ga2 Ru2 C13 C12 46.2(3) . . . . ?
Ga4 Ru2 C13 C12 -140.7(3) . . . . ?
Ga3 Ru2 C13 C12 124.0(3) . . . . ?
Ru1 Ru2 C13 C12 163.0(2) . . . . ?
C12 Ru2 C13 C14 132.4(4) . . . . ?
C16 Ru2 C13 C14 65.2(3) . . . . ?
C15 Ru2 C13 C14 29.3(3) . . . . ?
C11 Ru2 C13 C14 101.9(3) . . . . ?
Ga2 Ru2 C13 C14 178.6(2) . . . . ?
Ga4 Ru2 C13 C14 -8.3(6) . . . . ?
Ga3 Ru2 C13 C14 -103.6(3) . . . . ?
Ru1 Ru2 C13 C14 -64.6(3) . . . . ?
C12 C13 C14 C15 1.0(7) . . . . ?
Ru2 C13 C14 C15 -52.8(4) . . . . ?
C12 C13 C14 C18 -174.8(4) . . . . ?
Ru2 C13 C14 C18 131.3(4) . . . . ?
C12 C13 C14 Ru2 53.9(4) . . . . ?
C12 Ru2 C14 C13 -28.9(3) . . . . ?
C16 Ru2 C14 C13 -102.5(3) . . . . ?
C15 Ru2 C14 C13 -131.5(4) . . . . ?
C11 Ru2 C14 C13 -66.2(3) . . . . ?
Ga2 Ru2 C14 C13 -3.0(5) . . . . ?
Ga4 Ru2 C14 C13 176.8(2) . . . . ?
Ga3 Ru2 C14 C13 76.7(3) . . . . ?
Ru1 Ru2 C14 C13 127.5(3) . . . . ?
C12 Ru2 C14 C15 102.7(3) . . . . ?
C13 Ru2 C14 C15 131.5(4) . . . . ?
C16 Ru2 C14 C15 29.1(3) . . . . ?
C11 Ru2 C14 C15 65.3(3) . . . . ?
Ga2 Ru2 C14 C15 128.5(3) . . . . ?
Ga4 Ru2 C14 C15 -51.7(3) . . . . ?
Ga3 Ru2 C14 C15 -151.8(3) . . . . ?
Ru1 Ru2 C14 C15 -101.0(3) . . . . ?
C12 Ru2 C14 C18 -143.2(6) . . . . ?
C13 Ru2 C14 C18 -114.3(7) . . . . ?
C16 Ru2 C14 C18 143.2(6) . . . . ?
C15 Ru2 C14 C18 114.2(6) . . . . ?
C11 Ru2 C14 C18 179.4(6) . . . . ?
Ga2 Ru2 C14 C18 -117.3(5) . . . . ?
Ga4 Ru2 C14 C18 62.4(6) . . . . ?
Ga3 Ru2 C14 C18 -37.6(5) . . . . ?
Ru1 Ru2 C14 C18 13.2(6) . . . . ?
C13 C14 C15 C16 -3.6(7) . . . . ?
C18 C14 C15 C16 172.2(5) . . . . ?
Ru2 C14 C15 C16 -56.4(4) . . . . ?
C13 C14 C15 Ru2 52.7(4) . . . . ?
C18 C14 C15 Ru2 -131.4(4) . . . . ?
C12 Ru2 C15 C16 66.1(3) . . . . ?
C13 Ru2 C15 C16 102.4(3) . . . . ?
C11 Ru2 C15 C16 28.8(3) . . . . ?
C14 Ru2 C15 C16 131.3(4) . . . . ?
Ga2 Ru2 C15 C16 -5.1(5) . . . . ?
Ga4 Ru2 C15 C16 -88.9(3) . . . . ?
Ga3 Ru2 C15 C16 166.8(3) . . . . ?
Ru1 Ru2 C15 C16 -140.7(3) . . . . ?
C12 Ru2 C15 C14 -65.1(3) . . . . ?
C13 Ru2 C15 C14 -28.8(3) . . . . ?
C16 Ru2 C15 C14 -131.3(4) . . . . ?
C11 Ru2 C15 C14 -102.4(3) . . . . ?
Ga2 Ru2 C15 C14 -136.4(3) . . . . ?
Ga4 Ru2 C15 C14 139.9(3) . . . . ?
Ga3 Ru2 C15 C14 35.5(3) . . . . ?
Ru1 Ru2 C15 C14 88.0(3) . . . . ?
C14 C15 C16 C11 1.7(7) . . . . ?
Ru2 C15 C16 C11 -55.5(4) . . . . ?
C14 C15 C16 Ru2 57.2(4) . . . . ?
C12 C11 C16 C15 2.6(7) . . . . ?
C17 C11 C16 C15 -170.8(4) . . . . ?
Ru2 C11 C16 C15 55.6(4) . . . . ?
C12 C11 C16 Ru2 -52.9(4) . . . . ?
C17 C11 C16 Ru2 133.6(5) . . . . ?
C12 Ru2 C16 C15 -102.0(3) . . . . ?
C13 Ru2 C16 C15 -65.2(3) . . . . ?
C11 Ru2 C16 C15 -132.2(5) . . . . ?
C14 Ru2 C16 C15 -29.4(3) . . . . ?
Ga2 Ru2 C16 C15 177.3(3) . . . . ?
Ga4 Ru2 C16 C15 97.0(3) . . . . ?
Ga3 Ru2 C16 C15 -31.8(6) . . . . ?
Ru1 Ru2 C16 C15 53.8(4) . . . . ?
C12 Ru2 C16 C11 30.2(3) . . . . ?
C13 Ru2 C16 C11 67.0(3) . . . . ?
C15 Ru2 C16 C11 132.2(5) . . . . ?
C14 Ru2 C16 C11 102.8(3) . . . . ?
Ga2 Ru2 C16 C11 -50.4(3) . . . . ?
Ga4 Ru2 C16 C11 -130.8(3) . . . . ?
Ga3 Ru2 C16 C11 100.4(4) . . . . ?
Ru1 Ru2 C16 C11 -174.0(2) . . . . ?
C16 C11 C17 C19 -21.5(7) . . . . ?
C12 C11 C17 C19 165.2(5) . . . . ?
Ru2 C11 C17 C19 76.2(7) . . . . ?
C16 C11 C17 C20 101.2(6) . . . . ?
C12 C11 C17 C20 -72.2(6) . . . . ?
Ru2 C11 C17 C20 -161.2(5) . . . . ?
Ru1 Ga1 C21 C25 38.9(5) . . . . ?
Cl2 Ga1 C21 C25 -174.4(3) . . . . ?
Cl1 Ga1 C21 C25 -92.1(3) . . . . ?
Ru1 Ga1 C21 C22 -73.8(4) . . . . ?
Cl2 Ga1 C21 C22 73.0(3) . . . . ?
Cl1 Ga1 C21 C22 155.2(3) . . . . ?
Ru1 Ga1 C21 C26 162.4(3) . . . . ?
Cl2 Ga1 C21 C26 -50.9(4) . . . . ?
Cl1 Ga1 C21 C26 31.4(4) . . . . ?
C25 C21 C22 C23 0.1(5) . . . . ?
C26 C21 C22 C23 -121.2(5) . . . . ?
Ga1 C21 C22 C23 115.1(4) . . . . ?
C25 C21 C22 C27 176.3(5) . . . . ?
C26 C21 C22 C27 55.0(7) . . . . ?
Ga1 C21 C22 C27 -68.8(6) . . . . ?
C27 C22 C23 C24 -176.0(5) . . . . ?
C21 C22 C23 C24 0.1(6) . . . . ?
C27 C22 C23 C28 3.3(9) . . . . ?
C21 C22 C23 C28 179.4(5) . . . . ?
C22 C23 C24 C25 -0.3(6) . . . . ?
C28 C23 C24 C25 -179.6(5) . . . . ?
C22 C23 C24 C29 177.7(5) . . . . ?
C28 C23 C24 C29 -1.7(8) . . . . ?
C23 C24 C25 C30 -179.9(5) . . . . ?
C29 C24 C25 C30 2.3(10) . . . . ?
C23 C24 C25 C21 0.3(6) . . . . ?
C29 C24 C25 C21 -177.5(5) . . . . ?
C22 C21 C25 C24 -0.3(6) . . . . ?
C26 C21 C25 C24 119.9(5) . . . . ?
Ga1 C21 C25 C24 -117.7(4) . . . . ?
C22 C21 C25 C30 179.9(5) . . . . ?
C26 C21 C25 C30 -59.9(7) . . . . ?
Ga1 C21 C25 C30 62.5(6) . . . . ?
Ru2 Ga2 C31 C32 -76.4(5) . . . . ?
Cl1 Ga2 C31 C32 73.5(3) . . . . ?
Cl2 Ga2 C31 C32 153.9(3) . . . . ?
Ru2 Ga2 C31 C35 36.2(5) . . . . ?
Cl1 Ga2 C31 C35 -173.9(3) . . . . ?
Cl2 Ga2 C31 C35 -93.4(3) . . . . ?
Ru2 Ga2 C31 C36 159.7(3) . . . . ?
Cl1 Ga2 C31 C36 -50.4(4) . . . . ?
Cl2 Ga2 C31 C36 30.1(4) . . . . ?
C35 C31 C32 C33 1.4(6) . . . . ?
C36 C31 C32 C33 -121.6(5) . . . . ?
Ga2 C31 C32 C33 115.7(4) . . . . ?
C35 C31 C32 C37 174.5(5) . . . . ?
C36 C31 C32 C37 51.5(7) . . . . ?
Ga2 C31 C32 C37 -71.2(6) . . . . ?
C31 C32 C33 C34 -0.8(6) . . . . ?
C37 C32 C33 C34 -173.9(5) . . . . ?
C31 C32 C33 C38 176.6(5) . . . . ?
C37 C32 C33 C38 3.6(9) . . . . ?
C32 C33 C34 C35 -0.1(7) . . . . ?
C38 C33 C34 C35 -177.7(5) . . . . ?
C32 C33 C34 C39 -179.9(6) . . . . ?
C38 C33 C34 C39 2.5(10) . . . . ?
C33 C34 C35 C40 178.4(6) . . . . ?
C39 C34 C35 C40 -1.8(11) . . . . ?
C33 C34 C35 C31 1.1(6) . . . . ?
C39 C34 C35 C31 -179.2(6) . . . . ?
C32 C31 C35 C34 -1.5(6) . . . . ?
C36 C31 C35 C34 120.9(5) . . . . ?
Ga2 C31 C35 C34 -117.6(4) . . . . ?
C32 C31 C35 C40 -179.1(6) . . . . ?
C36 C31 C35 C40 -56.7(7) . . . . ?
Ga2 C31 C35 C40 64.9(6) . . . . ?
Ru1 Ga3 C41 C45 173.9(2) . . . . ?
Ru2 Ga3 C41 C45 -50.3(4) . . . . ?
Cl2 Ga3 C41 C45 64.2(3) . . . . ?
Ru1 Ga3 C41 C42 -77.8(3) . . . . ?
Ru2 Ga3 C41 C42 58.0(4) . . . . ?
Cl2 Ga3 C41 C42 172.5(3) . . . . ?
Ru1 Ga3 C41 C46 46.0(4) . . . . ?
Ru2 Ga3 C41 C46 -178.1(3) . . . . ?
Cl2 Ga3 C41 C46 -63.6(3) . . . . ?
C45 C41 C42 C43 5.3(5) . . . . ?
C46 C41 C42 C43 135.9(5) . . . . ?
Ga3 C41 C42 C43 -104.8(4) . . . . ?
C45 C41 C42 C47 -170.3(5) . . . . ?
C46 C41 C42 C47 -39.7(7) . . . . ?
Ga3 C41 C42 C47 79.6(5) . . . . ?
C41 C42 C43 C44 -2.6(6) . . . . ?
C47 C42 C43 C44 172.8(5) . . . . ?
C41 C42 C43 C48 179.0(5) . . . . ?
C47 C42 C43 C48 -5.7(9) . . . . ?
C42 C43 C44 C45 -1.5(6) . . . . ?
C48 C43 C44 C45 176.9(5) . . . . ?
C42 C43 C44 C49 179.4(5) . . . . ?
C48 C43 C44 C49 -2.1(8) . . . . ?
C43 C44 C45 C41 5.0(6) . . . . ?
C49 C44 C45 C41 -176.0(5) . . . . ?
C43 C44 C45 C50 -161.1(5) . . . . ?
C49 C44 C45 C50 18.0(8) . . . . ?
C42 C41 C45 C44 -6.3(5) . . . . ?
C46 C41 C45 C44 -136.2(5) . . . . ?
Ga3 C41 C45 C44 100.7(4) . . . . ?
C42 C41 C45 C50 160.3(5) . . . . ?
C46 C41 C45 C50 30.3(7) . . . . ?
Ga3 C41 C45 C50 -92.7(5) . . . . ?
Ru2 Ga4 C51 C52 172.5(4) . . . . ?
Ru1 Ga4 C51 C52 -48.9(6) . . . . ?
Cl1 Ga4 C51 C52 63.3(4) . . . . ?
Ru2 Ga4 C51 C55 -78.7(4) . . . . ?
Ru1 Ga4 C51 C55 59.9(4) . . . . ?
Cl1 Ga4 C51 C55 172.1(3) . . . . ?
Ru2 Ga4 C51 C56 45.3(5) . . . . ?
Ru1 Ga4 C51 C56 -176.0(3) . . . . ?
Cl1 Ga4 C51 C56 -63.8(4) . . . . ?
C55 C51 C52 C53 -8.0(6) . . . . ?
C56 C51 C52 C53 -138.9(5) . . . . ?
Ga4 C51 C52 C53 99.3(5) . . . . ?
C55 C51 C52 C57 162.1(5) . . . . ?
C56 C51 C52 C57 31.2(8) . . . . ?
Ga4 C51 C52 C57 -90.6(6) . . . . ?
C51 C52 C53 C54 6.2(7) . . . . ?
C57 C52 C53 C54 -163.4(6) . . . . ?
C51 C52 C53 C58 -176.4(6) . . . . ?
C57 C52 C53 C58 14.0(10) . . . . ?
C52 C53 C54 C55 -1.7(8) . . . . ?
C58 C53 C54 C55 -179.2(6) . . . . ?
C52 C53 C54 C59 175.7(6) . . . . ?
C58 C53 C54 C59 -1.8(11) . . . . ?
C53 C54 C55 C51 -3.6(7) . . . . ?
C59 C54 C55 C51 179.0(6) . . . . ?
C53 C54 C55 C60 170.2(6) . . . . ?
C59 C54 C55 C60 -7.2(11) . . . . ?
C52 C51 C55 C54 7.1(6) . . . . ?
C56 C51 C55 C54 138.1(5) . . . . ?
Ga4 C51 C55 C54 -103.7(5) . . . . ?
C52 C51 C55 C60 -167.1(5) . . . . ?
C56 C51 C55 C60 -36.1(8) . . . . ?
Ga4 C51 C55 C60 82.1(6) . . . . ?

loop_
_platon_squeeze_void_nr
_platon_squeeze_void_average_x
_platon_squeeze_void_average_y
_platon_squeeze_void_average_z
_platon_squeeze_void_volume
_platon_squeeze_void_count_electrons
1 0.209 0.512 0.493 233.3 5.1
2 0.291 0.487 0.993 233.4 5.2
3 0.709 -0.012 0.507 233.4 5.5
4 0.790 0.012 0.007 233.3 4.8
